data_2209241
loop_
_publ_author_name
'Li, Shu-Yan'
'Zhong, Ping'
'Hu, Mao-Lin'

_publ_section_title
4-Chloro-1-[2,6-dichloro-4-(trifluoromethyl)phenyl]-5-(4-methylbenzylideneamino)-1<i>H</i>-pyrazole-3-carbonitrile
_journal_coeditor_code LH2046
_journal_issue 6
_journal_name_full 'Acta Crystallographica Section E'
_journal_page_first o2113
_journal_page_last o2114
_journal_paper_doi 10.1107/S1600536806015157
_journal_volume 62
_journal_year 2006
_chemical_formula_iupac 'C19 H10 Cl3 F3 N4'
_chemical_formula_moiety 'C19 H10 Cl3 F3 N4'
_chemical_formula_sum 'C19 H10 Cl3 F3 N4'
_chemical_formula_weight 457.66
_chemical_name_systematic
;
4-Chloro-1-[2,6-dichloro-4-(trifluoromethyl)phenyl]-5-(4-
methylbenzylideneamino)-1H-pyrazole3-carbonitrile
;
_space_group_IT_number 14
_symmetry_cell_setting monoclinic
_symmetry_space_group_name_Hall '-P 2ybc'
_symmetry_space_group_name_H-M 'P 1 21/c 1'
_atom_sites_solution_hydrogens geom
_atom_sites_solution_primary direct
_atom_sites_solution_secondary difmap
_cell_angle_alpha 90.00
_cell_angle_beta 106.935(4)
_cell_angle_gamma 90.00
_cell_formula_units_Z 4
_cell_length_a 17.678(4)
_cell_length_b 10.262(2)
_cell_length_c 11.477(3)
_cell_measurement_reflns_used 1971
_cell_measurement_temperature 298(2)
_cell_measurement_theta_max 24.23
_cell_measurement_theta_min 2.41
_cell_volume 1991.8(8)
_computing_cell_refinement 'SAINT  (Bruker, 2002)'
_computing_data_collection 'SMART (Bruker, 2002)'
_computing_data_reduction SAINT
_computing_molecular_graphics 'SHELXTL (Bruker, 2002)'
_computing_publication_material SHELXL97
_computing_structure_refinement 'SHELXL97 (Sheldrick, 1997)'
_computing_structure_solution 'SHELXS97 (Sheldrick, 1997)'
_diffrn_ambient_temperature 298(2)
_diffrn_measured_fraction_theta_full 0.998
_diffrn_measured_fraction_theta_max 0.998
_diffrn_measurement_device_type 'Bruker APEX area-detector'
_diffrn_measurement_method '\f and \w'
_diffrn_radiation_monochromator graphite
_diffrn_radiation_source 'fine-focus sealed tube'
_diffrn_radiation_type MoK\a
_diffrn_radiation_wavelength 0.71073
_diffrn_reflns_av_R_equivalents 0.0315
_diffrn_reflns_av_sigmaI/netI 0.0421
_diffrn_reflns_limit_h_max 20
_diffrn_reflns_limit_h_min -21
_diffrn_reflns_limit_k_max 10
_diffrn_reflns_limit_k_min -12
_diffrn_reflns_limit_l_max 13
_diffrn_reflns_limit_l_min -10
_diffrn_reflns_number 10217
_diffrn_reflns_theta_full 25.02
_diffrn_reflns_theta_max 25.02
_diffrn_reflns_theta_min 1.20
_diffrn_standards_number 0
_exptl_absorpt_coefficient_mu 0.500
_exptl_absorpt_correction_T_max 0.9378
_exptl_absorpt_correction_T_min 0.8936
_exptl_absorpt_correction_type multi-scan
_exptl_absorpt_process_details '(SADABS; Bruker, 2002)'
_exptl_crystal_colour Colourless
_exptl_crystal_density_diffrn 1.526
_exptl_crystal_density_method 'not measured'
_exptl_crystal_description Block
_exptl_crystal_F_000 920
_exptl_crystal_size_max 0.23
_exptl_crystal_size_mid 0.18
_exptl_crystal_size_min 0.13
_refine_diff_density_max 0.712
_refine_diff_density_min -0.341
_refine_ls_extinction_method none
_refine_ls_goodness_of_fit_ref 1.073
_refine_ls_hydrogen_treatment constr
_refine_ls_matrix_type full
_refine_ls_number_parameters 263
_refine_ls_number_reflns 3517
_refine_ls_number_restraints 0
_refine_ls_restrained_S_all 1.073
_refine_ls_R_factor_all 0.0947
_refine_ls_R_factor_gt 0.0735
_refine_ls_shift/su_max 0.000
_refine_ls_shift/su_mean 0.000
_refine_ls_structure_factor_coef Fsqd
_refine_ls_weighting_details 'calc w = 1/[\s^2^(Fo^2^)+(0.1002P)^2^+2.0911P] where P=(Fo^2^+2Fc^2^)/3'
_refine_ls_weighting_scheme calc
_refine_ls_wR_factor_gt 0.1919
_refine_ls_wR_factor_ref 0.2086
_reflns_number_gt 2685
_reflns_number_total 3517
_reflns_threshold_expression I>2\s(I)
_cod_data_source_file lh2046.cif
_cod_data_source_block I
_cod_depositor_comments
;
The following automatic conversions were performed:
'_symmetry_cell_setting' value 'Monoclinic' changed to 'monoclinic'
according to '/home/saulius/struct/CIF-dictionaries/cif_core.dic'
dictionary named 'cif_core.dic' version 2.4.1 from 2010-06-29.

Automatic conversion script
Id: cif_fix_enum 1527 2010-12-29 10:47:43Z saulius 

The following automatic conversions were performed:

'_symmetry_cell_setting' value 'Monoclinic' changed to 'monoclinic'
according to /home/saulius/struct/CIF-dictionaries/cif_core.dic
dictionary named 'cif_core.dic' version 2.4.1 from 2010-06-29.

Automatic conversion script
Id: cif_fix_values 1715 2011-07-08 13:25:40Z adriana 
;
_cod_original_sg_symbol_H-M 'P 21/c'
_cod_database_code 2209241
_cod_database_fobs_code 2209241

loop_
_symmetry_equiv_pos_as_xyz
'x, y, z'
'-x, y+1/2, -z+1/2'
'-x, -y, -z'
'x, -y-1/2, z-1/2'

loop_
_atom_site_type_symbol
_atom_site_label
_atom_site_fract_x
_atom_site_fract_y
_atom_site_fract_z
_atom_site_U_iso_or_equiv
_atom_site_adp_type
_atom_site_calc_flag
_atom_site_refinement_flags
_atom_site_occupancy
Cl Cl1 0.34538(7) 0.99685(13) 0.38252(13) 0.0764(5) Uani d . 1
Cl Cl2 0.15596(10) 0.67988(15) 0.05018(15) 0.0969(6) Uani d . 1
Cl Cl3 0.46062(7) 0.49069(11) 0.23005(12) 0.0681(4) Uani d . 1
F F1 -0.0036(2) 1.0837(5) 0.1610(4) 0.1283(15) Uani d . 1
F F2 -0.0078(3) 0.9552(5) 0.2949(6) 0.165(2) Uani d . 1
F F3 0.0551(2) 1.1311(5) 0.3396(5) 0.1408(19) Uani d . 1
N N1 0.3104(2) 0.7735(3) 0.2076(3) 0.0535(9) Uani d . 1
N N2 0.3514(2) 0.8241(4) 0.1361(3) 0.0601(10) Uani d . 1
N N3 0.5001(3) 0.7619(6) 0.0078(5) 0.0934(16) Uani d . 1
N N4 0.2957(2) 0.5900(3) 0.3208(3) 0.0520(9) Uani d . 1
C C1 0.0400(3) 1.0324(5) 0.2647(6) 0.0713(14) Uani d . 1
C C2 0.1120(3) 0.9670(4) 0.2522(4) 0.0541(11) Uani d . 1
C C3 0.1024(3) 0.8640(5) 0.1712(5) 0.0630(12) Uani d . 1
H H3 0.0520 0.8366 0.1273 0.076 Uiso calc R 1
C C4 0.1680(3) 0.8028(4) 0.1566(4) 0.0572(11) Uani d . 1
C C5 0.2435(3) 0.8407(4) 0.2224(4) 0.0502(10) Uani d . 1
C C6 0.2523(2) 0.9442(4) 0.3020(4) 0.0523(11) Uani d . 1
C C7 0.1871(3) 1.0087(4) 0.3172(4) 0.0532(11) Uani d . 1
H H7 0.1935 1.0791 0.3702 0.064 Uiso calc R 1
C C8 0.4059(3) 0.7342(4) 0.1381(4) 0.0542(11) Uani d . 1
C C9 0.3998(3) 0.6278(4) 0.2106(4) 0.0537(11) Uani d . 1
C C10 0.3379(2) 0.6537(4) 0.2548(4) 0.0472(10) Uani d . 1
C C11 0.4588(3) 0.7518(5) 0.0662(4) 0.0635(13) Uani d . 1
C C12 0.3274(3) 0.5006(4) 0.3969(4) 0.0529(11) Uani d . 1
H H12 0.3810 0.4833 0.4112 0.064 Uiso calc R 1
C C13 0.2831(2) 0.4248(4) 0.4618(4) 0.0470(10) Uani d . 1
C C14 0.2039(2) 0.4484(4) 0.4461(4) 0.0494(10) Uani d . 1
H H14 0.1787 0.5165 0.3963 0.059 Uiso calc R 1
C C15 0.1621(3) 0.3715(4) 0.5039(4) 0.0556(11) Uani d . 1
H H15 0.1086 0.3877 0.4920 0.067 Uiso calc R 1
C C16 0.1986(3) 0.2703(4) 0.5797(4) 0.0558(11) Uani d . 1
C C17 0.2768(3) 0.2486(5) 0.5955(5) 0.0699(14) Uani d . 1
H H17 0.3021 0.1812 0.6462 0.084 Uiso calc R 1
C C18 0.3193(3) 0.3246(5) 0.5378(4) 0.0664(13) Uani d . 1
H H18 0.3728 0.3082 0.5503 0.080 Uiso calc R 1
C C19 0.1512(4) 0.1854(5) 0.6405(5) 0.0805(16) Uani d . 1
H H19A 0.1707 0.0976 0.6458 0.121 Uiso calc R 1
H H19B 0.0966 0.1868 0.5934 0.121 Uiso calc R 1
H H19C 0.1563 0.2179 0.7209 0.121 Uiso calc R 1

loop_
_atom_site_aniso_label
_atom_site_aniso_U_11
_atom_site_aniso_U_22
_atom_site_aniso_U_33
_atom_site_aniso_U_12
_atom_site_aniso_U_13
_atom_site_aniso_U_23
Cl1 0.0508(7) 0.0814(9) 0.0891(10) -0.0010(6) 0.0078(6) -0.0153(7)
Cl2 0.0985(11) 0.0762(10) 0.1033(12) 0.0012(8) 0.0094(9) -0.0363(8)
Cl3 0.0648(7) 0.0625(8) 0.0906(9) 0.0282(6) 0.0441(7) 0.0249(6)
F1 0.088(2) 0.154(4) 0.136(3) 0.055(3) 0.021(2) 0.018(3)
F2 0.116(3) 0.121(3) 0.312(7) 0.019(3) 0.148(4) 0.052(4)
F3 0.075(2) 0.164(4) 0.183(4) 0.018(2) 0.036(3) -0.089(4)
N1 0.058(2) 0.051(2) 0.059(2) 0.0048(17) 0.0282(18) 0.0088(17)
N2 0.069(2) 0.057(2) 0.062(2) -0.007(2) 0.031(2) 0.0067(19)
N3 0.074(3) 0.123(4) 0.097(4) -0.021(3) 0.047(3) -0.003(3)
N4 0.057(2) 0.047(2) 0.057(2) 0.0050(17) 0.0244(18) 0.0082(17)
C1 0.053(3) 0.069(3) 0.095(4) 0.004(3) 0.026(3) 0.005(3)
C2 0.055(3) 0.051(3) 0.060(3) -0.002(2) 0.021(2) 0.007(2)
C3 0.048(3) 0.056(3) 0.081(3) -0.006(2) 0.012(2) 0.002(3)
C4 0.063(3) 0.046(2) 0.061(3) -0.002(2) 0.016(2) -0.001(2)
C5 0.055(3) 0.044(2) 0.054(2) 0.003(2) 0.021(2) 0.0106(19)
C6 0.048(2) 0.048(2) 0.058(3) -0.001(2) 0.011(2) 0.006(2)
C7 0.056(3) 0.050(2) 0.056(3) 0.000(2) 0.019(2) -0.002(2)
C8 0.048(2) 0.058(3) 0.061(3) -0.003(2) 0.023(2) 0.001(2)
C9 0.052(2) 0.057(3) 0.057(3) 0.006(2) 0.022(2) 0.006(2)
C10 0.052(2) 0.046(2) 0.047(2) 0.0037(19) 0.019(2) 0.0063(18)
C11 0.054(3) 0.077(3) 0.067(3) -0.013(2) 0.028(2) -0.003(3)
C12 0.049(2) 0.055(3) 0.058(3) 0.004(2) 0.020(2) 0.003(2)
C13 0.054(2) 0.045(2) 0.046(2) 0.0020(19) 0.0196(19) 0.0037(18)
C14 0.052(2) 0.049(2) 0.049(2) 0.006(2) 0.018(2) 0.0042(19)
C15 0.052(2) 0.063(3) 0.057(3) 0.002(2) 0.023(2) 0.002(2)
C16 0.072(3) 0.048(2) 0.056(3) 0.000(2) 0.034(2) -0.001(2)
C17 0.081(3) 0.061(3) 0.078(3) 0.020(3) 0.039(3) 0.029(3)
C18 0.058(3) 0.073(3) 0.075(3) 0.015(2) 0.030(3) 0.023(3)
C19 0.106(4) 0.064(3) 0.089(4) -0.008(3) 0.056(4) 0.008(3)

loop_
_atom_type_symbol
_atom_type_description
_atom_type_scat_dispersion_real
_atom_type_scat_dispersion_imag
_atom_type_scat_source
C C 0.0033 0.0016 'International Tables Vol C Tables 4.2.6.8 and 6.1.1.4'
H H 0.0000 0.0000 'International Tables Vol C Tables 4.2.6.8 and 6.1.1.4'
N N 0.0061 0.0033 'International Tables Vol C Tables 4.2.6.8 and 6.1.1.4'
F F 0.0171 0.0103 'International Tables Vol C Tables 4.2.6.8 and 6.1.1.4'
Cl Cl 0.1484 0.1585 'International Tables Vol C Tables 4.2.6.8 and 6.1.1.4'

loop_
_geom_angle_atom_site_label_1
_geom_angle_atom_site_label_2
_geom_angle_atom_site_label_3
_geom_angle
_geom_angle_publ_flag
N2 N1 C10 113.2(3) yes
N2 N1 C5 120.0(3) yes
C10 N1 C5 126.7(3) yes
C8 N2 N1 103.8(3) yes
C12 N4 C10 121.1(4) yes
F2 C1 F3 109.1(6) ?
F2 C1 F1 103.4(5) ?
F3 C1 F1 103.7(5) yes
F2 C1 C2 113.6(5) ?
F3 C1 C2 113.6(5) ?
F1 C1 C2 112.6(5) ?
C3 C2 C7 120.5(4) ?
C3 C2 C1 118.0(4) ?
C7 C2 C1 121.5(4) ?
C4 C3 C2 119.2(4) ?
C4 C3 H3 120.4 ?
C2 C3 H3 120.4 ?
C3 C4 C5 121.3(4) ?
C3 C4 Cl2 119.1(4) ?
C5 C4 Cl2 119.5(4) ?
C6 C5 C4 118.8(4) ?
C6 C5 N1 121.0(4) ?
C4 C5 N1 120.1(4) ?
C5 C6 C7 121.0(4) ?
C5 C6 Cl1 120.1(3) ?
C7 C6 Cl1 118.9(4) ?
C6 C7 C2 119.1(4) ?
C6 C7 H7 120.5 ?
C2 C7 H7 120.5 ?
N2 C8 C9 111.9(4) yes
N2 C8 C11 119.7(4) yes
C9 C8 C11 128.3(4) yes
C10 C9 C8 106.2(4) yes
C10 C9 Cl3 130.0(3) yes
C8 C9 Cl3 123.8(3) yes
C9 C10 N1 105.0(4) yes
C9 C10 N4 137.6(4) yes
N1 C10 N4 117.1(3) yes
N3 C11 C8 177.8(6) ?
N4 C12 C13 122.6(4) yes
N4 C12 H12 118.7 ?
C13 C12 H12 118.7 ?
C18 C13 C14 118.6(4) ?
C18 C13 C12 120.3(4) ?
C14 C13 C12 121.1(4) ?
C15 C14 C13 120.2(4) ?
C15 C14 H14 119.9 ?
C13 C14 H14 119.9 ?
C14 C15 C16 121.0(4) ?
C14 C15 H15 119.5 ?
C16 C15 H15 119.5 ?
C17 C16 C15 118.3(4) ?
C17 C16 C19 121.5(4) ?
C15 C16 C19 120.1(4) ?
C16 C17 C18 121.2(4) ?
C16 C17 H17 119.4 ?
C18 C17 H17 119.4 ?
C13 C18 C17 120.6(4) ?
C13 C18 H18 119.7 ?
C17 C18 H18 119.7 ?
C16 C19 H19A 109.5 ?
C16 C19 H19B 109.5 ?
H19A C19 H19B 109.5 ?
C16 C19 H19C 109.5 ?
H19A C19 H19C 109.5 ?
H19B C19 H19C 109.5 ?

loop_
_geom_bond_atom_site_label_1
_geom_bond_atom_site_label_2
_geom_bond_distance
_geom_bond_publ_flag
Cl1 C6 1.723(4) ?
Cl2 C4 1.725(5) ?
Cl3 C9 1.745(4) yes
F1 C1 1.325(7) ?
F2 C1 1.278(6) ?
F3 C1 1.305(6) yes
N1 N2 1.346(5) yes
N1 C10 1.374(5) yes
N1 C5 1.422(5) yes
N2 C8 1.329(6) yes
N3 C11 1.131(6) yes
N4 C12 1.279(5) yes
N4 C10 1.374(5) yes
C1 C2 1.482(7) ?
C2 C3 1.384(7) ?
C2 C7 1.388(6) ?
C3 C4 1.372(6) ?
C3 H3 0.9300 ?
C4 C5 1.384(6) ?
C5 C6 1.380(6) ?
C6 C7 1.383(6) ?
C7 H7 0.9300 ?
C8 C9 1.396(6) yes
C8 C11 1.427(6) yes
C9 C10 1.360(6) yes
C12 C13 1.454(6) yes
C12 H12 0.9300 ?
C13 C18 1.378(6) ?
C13 C14 1.381(6) ?
C14 C15 1.375(6) ?
C14 H14 0.9300 ?
C15 C16 1.387(6) ?
C15 H15 0.9300 ?
C16 C17 1.360(7) ?
C16 C19 1.513(6) ?
C17 C18 1.379(7) ?
C17 H17 0.9300 ?
C18 H18 0.9300 ?
C19 H19A 0.9600 ?
C19 H19B 0.9600 ?
C19 H19C 0.9600 ?

loop_
_cod_related_entry_id
_cod_related_entry_database
_cod_related_entry_code
1 ChemSpider 30654967
